data_7051837
loop_
_publ_author_name
'Turner, David R.'
'Pek, Sze Nee'
'Batten, Stuart R.'

_publ_section_title
;
 Amide-water hydrogen-bond motifs in alkali-metal/crown ether complexes
 of carbamoyldicyanomethanide, C(CONH2)(CN)2&#x2212;
;
_journal_issue 4
_journal_name_full 'New Journal of Chemistry'
_journal_page_first 719
_journal_paper_doi 10.1039/b716191c
_journal_volume 32
_journal_year 2008
_chemical_formula_moiety 'C16 H28 K1 N3 O8'
_chemical_formula_sum 'C16 H28 K N3 O8'
_chemical_formula_weight 429.51
_chemical_name_common '[K(18c6)(cdm)(H2O)]'
_chemical_name_systematic
;
[(aqua)(carbamoyldicyanomethanido)(18-crown-6)potassium]
;
_space_group_IT_number 2
_symmetry_cell_setting triclinic
_symmetry_space_group_name_Hall '-P 1'
_symmetry_space_group_name_H-M 'P -1'
_atom_sites_solution_hydrogens geom
_atom_sites_solution_primary direct
_atom_sites_solution_secondary difmap
_audit_creation_method SHELXL-97
_cell_angle_alpha 90.386(1)
_cell_angle_beta 90.441(1)
_cell_angle_gamma 103.642(1)
_cell_formula_units_Z 8
_cell_length_a 13.4619(2)
_cell_length_b 17.6252(3)
_cell_length_c 18.4777(3)
_cell_measurement_reflns_used 42330
_cell_measurement_temperature 123(1)
_cell_measurement_theta_max 27.50
_cell_measurement_theta_min 2.20
_cell_volume 4260.20(12)
_computing_cell_refinement 'Bruker SMART (Bruker)'
_computing_data_collection 'Bruker SMART (Bruker)'
_computing_data_reduction 'Bruker SAINT (Bruker)'
_computing_molecular_graphics 'X-Seed (Barbour, 1999)'
_computing_publication_material 'CIFTAB (Sheldrick, 1997)'
_computing_structure_refinement 'SHELXL-97 (Sheldrick, 1997)'
_computing_structure_solution 'SHELXS-97 (Sheldrick, 1990)'
_diffrn_ambient_temperature 123(1)
_diffrn_measured_fraction_theta_full 0.991
_diffrn_measured_fraction_theta_max 0.991
_diffrn_measurement_device_type 'Bruker X8 Apex II CCD'
_diffrn_measurement_method 'phi and omega scans'
_diffrn_radiation_monochromator graphite
_diffrn_radiation_source 'fine-focus sealed tube'
_diffrn_radiation_type MoK\a
_diffrn_radiation_wavelength 0.71073
_diffrn_reflns_av_R_equivalents 0.0221
_diffrn_reflns_av_sigmaI/netI 0.0336
_diffrn_reflns_limit_h_max 17
_diffrn_reflns_limit_h_min -17
_diffrn_reflns_limit_k_max 22
_diffrn_reflns_limit_k_min -19
_diffrn_reflns_limit_l_max 24
_diffrn_reflns_limit_l_min -21
_diffrn_reflns_number 42330
_diffrn_reflns_theta_full 27.50
_diffrn_reflns_theta_max 27.50
_diffrn_reflns_theta_min 2.20
_diffrn_standards_number 0
_exptl_absorpt_coefficient_mu 0.295
_exptl_absorpt_correction_T_max 0.9854
_exptl_absorpt_correction_T_min 0.9488
_exptl_absorpt_correction_type multi-scan
_exptl_absorpt_process_details SADABS
_exptl_crystal_colour colourless
_exptl_crystal_density_diffrn 1.339
_exptl_crystal_density_method 'not measured'
_exptl_crystal_description plate
_exptl_crystal_F_000 1824
_exptl_crystal_size_max 0.18
_exptl_crystal_size_mid 0.18
_exptl_crystal_size_min 0.05
_refine_diff_density_max 0.363
_refine_diff_density_min -0.310
_refine_diff_density_rms 0.041
_refine_ls_extinction_method none
_refine_ls_goodness_of_fit_ref 1.011
_refine_ls_hydrogen_treatment mixed
_refine_ls_matrix_type full
_refine_ls_number_parameters 1236
_refine_ls_number_reflns 19367
_refine_ls_number_restraints 0
_refine_ls_restrained_S_all 1.011
_refine_ls_R_factor_all 0.0491
_refine_ls_R_factor_gt 0.0329
_refine_ls_shift/su_max 0.003
_refine_ls_shift/su_mean 0.000
_refine_ls_structure_factor_coef Fsqd
_refine_ls_weighting_details 'calc w=1/[\s^2^(Fo^2^)+(0.2000P)^2^+0.0000P] where P=(Fo^2^+2Fc^2^)/3'
_refine_ls_weighting_scheme calc
_refine_ls_wR_factor_gt 0.0773
_refine_ls_wR_factor_ref 0.0855
_reflns_number_gt 14899
_reflns_number_total 19367
_reflns_threshold_expression >2sigma(I)
_cod_data_source_file b716191c.txt
_cod_data_source_block DTK18C6
_cod_depositor_comments
;
The following automatic conversions were performed:
'_exptl_absorpt_correction_type' value 'Multi-scan' changed to
'multi-scan' according to
'/home/saulius/struct/CIF-dictionaries/cif_core.dic' dictionary named
'cif_core.dic' version 2.4.1 from 2010-06-29.

Automatic conversion script
Id: cif_fix_enum 1527 2010-12-29 10:47:43Z saulius 
;
_cod_original_sg_symbol_H-M P-1
_cod_original_formula_sum 'C16 H28 K1 N3 O8'
_cod_database_code 7051837

loop_
_symmetry_equiv_pos_as_xyz
'x, y, z'
'-x, -y, -z'

loop_
_atom_site_label
_atom_site_type_symbol
_atom_site_fract_x
_atom_site_fract_y
_atom_site_fract_z
_atom_site_U_iso_or_equiv
_atom_site_adp_type
_atom_site_occupancy
_atom_site_symmetry_multiplicity
_atom_site_calc_flag
_atom_site_refinement_flags
_atom_site_disorder_assembly
_atom_site_disorder_group
K1 K 0.76471(2) -0.225368(16) 1.104369(14) 0.02078(7) Uani 1 1 d . . .
O1 O 0.96119(7) -0.24924(6) 1.10773(5) 0.0248(2) Uani 1 1 d . . .
N1 N 0.70840(11) -0.07837(8) 0.76444(6) 0.0315(3) Uani 1 1 d . . .
C1 C 1.04436(10) -0.19959(9) 1.14466(8) 0.0282(3) Uani 1 1 d . . .
H1A H 1.1087 -0.1991 1.1189 0.034 Uiso 1 1 calc R . .
H1B H 1.0502 -0.2191 1.1942 0.034 Uiso 1 1 calc R . .
K2 K 0.78590(2) 0.281868(16) 1.097511(14) 0.01999(7) Uani 1 1 d . . .
O2 O 0.93693(7) -0.11899(5) 1.18795(5) 0.0233(2) Uani 1 1 d . . .
N2 N 0.81698(11) -0.10143(7) 1.00713(6) 0.0379(3) Uani 1 1 d . . .
C2 C 1.02737(11) -0.11860(9) 1.14807(8) 0.0292(3) Uani 1 1 d . . .
H2A H 1.0868 -0.0830 1.1718 0.035 Uiso 1 1 calc R . .
H2B H 1.0204 -0.0995 1.0985 0.035 Uiso 1 1 calc R . .
K3 K 0.75790(2) 0.024674(16) 0.418683(14) 0.01833(6) Uani 1 1 d . . .
O3 O 0.73722(7) -0.09266(5) 1.19087(5) 0.0227(2) Uani 1 1 d . . .
N3 N 0.68479(10) 0.07027(7) 0.89103(6) 0.0277(3) Uani 1 1 d . . .
C3 C 0.91735(11) -0.04336(8) 1.19011(7) 0.0255(3) Uani 1 1 d . . .
H3A H 0.9104 -0.0249 1.1402 0.031 Uiso 1 1 calc R . .
H3B H 0.9751 -0.0063 1.2142 0.031 Uiso 1 1 calc R . .
K4 K 0.76004(2) 0.526246(16) 0.421189(14) 0.01861(6) Uani 1 1 d . . .
O4 O 0.57206(7) -0.22339(6) 1.17883(5) 0.0270(2) Uani 1 1 d . . .
N4 N 0.72965(10) 0.42360(8) 0.76212(6) 0.0257(3) Uani 1 1 d . . .
C4 C 0.82092(11) -0.04654(8) 1.23087(7) 0.0248(3) Uani 1 1 d . . .
H4A H 0.8253 -0.0697 1.2791 0.030 Uiso 1 1 calc R . .
H4B H 0.8109 0.0069 1.2379 0.030 Uiso 1 1 calc R . .
O5 O 0.60258(7) -0.35855(6) 1.11355(5) 0.0288(2) Uani 1 1 d . . .
N5 N 0.84491(9) 0.41389(7) 1.00584(6) 0.0278(3) Uani 1 1 d . A .
C5 C 0.64341(11) -0.09742(9) 1.22687(7) 0.0274(3) Uani 1 1 d . . .
H5A H 0.6318 -0.0445 1.2341 0.033 Uiso 1 1 calc R . .
H5B H 0.6452 -0.1216 1.2749 0.033 Uiso 1 1 calc R . .
O6 O 0.80095(7) -0.38416(5) 1.10500(5) 0.0258(2) Uani 1 1 d . . .
N6 N 0.67921(9) 0.56280(7) 0.88673(6) 0.0257(3) Uani 1 1 d . A .
C6 C 0.55937(11) -0.14571(9) 1.18157(8) 0.0299(3) Uani 1 1 d . . .
H6A H 0.4923 -0.1450 1.2028 0.036 Uiso 1 1 calc R . .
H6B H 0.5616 -0.1242 1.1321 0.036 Uiso 1 1 calc R . .
O7 O 0.73924(8) -0.17708(5) 0.83184(5) 0.0267(2) Uani 1 1 d . . .
N7 N 0.72530(9) 0.17373(7) 0.75721(6) 0.0206(2) Uani 1 1 d . . .
C7 C 0.49425(11) -0.27350(10) 1.13680(10) 0.0389(4) Uani 1 1 d . . .
H7A H 0.4996 -0.2571 1.0856 0.047 Uiso 1 1 calc R . .
H7B H 0.4261 -0.2705 1.1546 0.047 Uiso 1 1 calc R . .
O8 O 0.71000(9) -0.27268(7) 0.96018(6) 0.0320(2) Uani 1 1 d . . .
N8 N 0.84217(10) 0.15061(7) 0.51660(6) 0.0287(3) Uani 1 1 d . . .
C8 C 0.50671(11) -0.35523(9) 1.14285(9) 0.0383(4) Uani 1 1 d . . .
H8A H 0.5035 -0.3710 1.1943 0.046 Uiso 1 1 calc R . .
H8B H 0.4510 -0.3914 1.1160 0.046 Uiso 1 1 calc R . .
N9 N 0.70028(9) 0.31784(7) 0.62963(6) 0.0244(3) Uani 1 1 d . . .
C9 C 0.62070(12) -0.43477(8) 1.11782(8) 0.0307(3) Uani 1 1 d . . .
H9A H 0.5607 -0.4738 1.0987 0.037 Uiso 1 1 calc R . .
H9B H 0.6320 -0.4476 1.1689 0.037 Uiso 1 1 calc R . .
O9A O 0.9950(4) 0.2991(3) 1.1305(2) 0.0281(7) Uani 0.783(7) 1 d P A 1
N10 N 0.70957(9) 0.66994(7) 0.75642(6) 0.0217(2) Uani 1 1 d . . .
C10 C 0.71267(12) -0.43667(8) 1.07440(8) 0.0306(3) Uani 1 1 d . . .
H10A H 0.7233 -0.4904 1.0736 0.037 Uiso 1 1 calc R . .
H10B H 0.7022 -0.4215 1.0239 0.037 Uiso 1 1 calc R . .
O10A O 0.8952(3) 0.4001(3) 1.2022(3) 0.0280(7) Uani 0.783(7) 1 d P A 1
N11 N 0.84589(10) 0.65285(7) 0.52069(6) 0.0285(3) Uani 1 1 d . . .
C11 C 0.88683(12) -0.37482(9) 1.05832(7) 0.0305(3) Uani 1 1 d . . .
H11A H 0.8729 -0.3499 1.0127 0.037 Uiso 1 1 calc R . .
H11B H 0.8995 -0.4265 1.0463 0.037 Uiso 1 1 calc R . .
O11A O 0.6823(3) 0.3822(3) 1.1771(3) 0.0298(7) Uani 0.783(7) 1 d P A 1
N12 N 0.69582(9) 0.81818(7) 0.63141(6) 0.0251(3) Uani 1 1 d . . .
C12 C 0.97854(11) -0.32522(9) 1.09526(8) 0.0293(3) Uani 1 1 d . . .
H12A H 0.9909 -0.3490 1.1419 0.035 Uiso 1 1 calc R . .
H12B H 1.0395 -0.3213 1.0646 0.035 Uiso 1 1 calc R . .
O12A O 0.5717(3) 0.2314(2) 1.13845(18) 0.0297(6) Uani 0.783(7) 1 d P A 1
C13 C 0.74338(10) -0.05757(7) 0.89055(6) 0.0203(3) Uani 1 1 d . . .
O13A O 0.6745(3) 0.1260(3) 1.0805(2) 0.0278(7) Uani 0.783(7) 1 d P A 1
C14 C 0.73157(10) -0.10810(7) 0.82777(7) 0.0210(3) Uani 1 1 d . . .
O14A O 0.8855(3) 0.1482(3) 1.1021(3) 0.0258(6) Uani 0.783(7) 1 d P A 1
O15 O 0.77578(7) 0.33033(5) 0.82894(4) 0.0216(2) Uani 1 1 d . . .
C15 C 0.78286(11) -0.08189(8) 0.95481(7) 0.0247(3) Uani 1 1 d . . .
O16 O 0.73349(8) 0.24026(7) 0.95639(5) 0.0281(2) Uani 1 1 d . A .
C16 C 0.71219(10) 0.01274(8) 0.89076(6) 0.0195(3) Uani 1 1 d . . .
O17 O 0.55307(6) -0.06269(5) 0.40767(5) 0.0214(2) Uani 1 1 d . . .
C17A C 1.0483(3) 0.3618(3) 1.1749(3) 0.0339(10) Uani 0.783(7) 1 d P A 1
H17A H 1.1193 0.3802 1.1575 0.041 Uiso 0.783(7) 1 calc PR A 1
H17B H 1.0512 0.3438 1.2253 0.041 Uiso 0.783(7) 1 calc PR A 1
O18 O 0.59670(7) 0.07664(5) 0.32989(5) 0.0229(2) Uani 1 1 d . . .
C18A C 0.9954(4) 0.4274(3) 1.1728(3) 0.0348(10) Uani 0.783(7) 1 d P A 1
H18A H 1.0345 0.4723 1.2016 0.042 Uiso 0.783(7) 1 calc PR A 1
H18B H 0.9905 0.4447 1.1223 0.042 Uiso 0.783(7) 1 calc PR A 1
O19 O 0.79780(7) 0.16475(5) 0.32454(4) 0.0213(2) Uani 1 1 d . . .
C19A C 0.8448(4) 0.4625(3) 1.2074(3) 0.0378(12) Uani 0.783(7) 1 d P A 1
H19A H 0.8432 0.4870 1.1595 0.045 Uiso 0.783(7) 1 calc PR A 1
H19B H 0.8821 0.5027 1.2418 0.045 Uiso 0.783(7) 1 calc PR A 1
O20 O 0.95231(6) 0.08196(5) 0.34691(5) 0.02024(19) Uani 1 1 d . . .
C20A C 0.7384(4) 0.4308(3) 1.2331(2) 0.0370(9) Uani 0.783(7) 1 d P A 1
H20A H 0.7394 0.4001 1.2776 0.044 Uiso 0.783(7) 1 calc PR A 1
H20B H 0.7056 0.4742 1.2442 0.044 Uiso 0.783(7) 1 calc PR A 1
O21 O 0.90722(6) -0.06091(5) 0.41746(5) 0.01991(19) Uani 1 1 d . . .
C21A C 0.5786(3) 0.3530(2) 1.1958(2) 0.0391(11) Uani 0.783(7) 1 d P A 1
H21A H 0.5443 0.3967 1.2007 0.047 Uiso 0.783(7) 1 calc PR A 1
H21B H 0.5742 0.3257 1.2428 0.047 Uiso 0.783(7) 1 calc PR A 1
O22 O 0.70205(6) -0.14965(5) 0.41518(4) 0.01823(19) Uani 1 1 d . . .
C22A C 0.5270(3) 0.2976(3) 1.1379(2) 0.0409(9) Uani 0.783(7) 1 d P A 1
H22A H 0.4528 0.2810 1.1472 0.049 Uiso 0.783(7) 1 calc PR A 1
H22B H 0.5369 0.3233 1.0901 0.049 Uiso 0.783(7) 1 calc PR A 1
O23 O 0.76693(7) 0.07606(5) 0.69277(4) 0.02015(19) Uani 1 1 d . . .
C23A C 0.5244(3) 0.1740(3) 1.08706(19) 0.0389(9) Uani 0.783(7) 1 d P A 1
H23A H 0.5377 0.1946 1.0374 0.047 Uiso 0.783(7) 1 calc PR A 1
H23B H 0.4496 0.1597 1.0945 0.047 Uiso 0.783(7) 1 calc PR A 1
O24 O 0.73752(7) -0.02067(6) 0.56687(5) 0.0217(2) Uani 1 1 d . . .
C24A C 0.5680(3) 0.1036(2) 1.09664(19) 0.0372(8) Uani 0.783(7) 1 d P A 1
H24A H 0.5582 0.0848 1.1470 0.045 Uiso 0.783(7) 1 calc PR A 1
H24B H 0.5330 0.0610 1.0636 0.045 Uiso 0.783(7) 1 calc PR A 1
O25 O 0.55406(6) 0.43920(5) 0.41031(5) 0.0221(2) Uani 1 1 d . . .
C25A C 0.7213(3) 0.0625(3) 1.0818(3) 0.0308(10) Uani 0.783(7) 1 d P A 1
H25A H 0.6826 0.0193 1.0510 0.037 Uiso 0.783(7) 1 calc PR A 1
H25B H 0.7236 0.0432 1.1319 0.037 Uiso 0.783(7) 1 calc PR A 1
O26 O 0.59778(7) 0.58264(5) 0.33718(5) 0.0231(2) Uani 1 1 d . . .
C26A C 0.8279(3) 0.0916(3) 1.0536(2) 0.0299(10) Uani 0.783(7) 1 d P A 1
H26A H 0.8612 0.0474 1.0484 0.036 Uiso 0.783(7) 1 calc PR A 1
H26B H 0.8251 0.1151 1.0053 0.036 Uiso 0.783(7) 1 calc PR A 1
O27 O 0.80168(7) 0.67025(5) 0.33234(4) 0.0212(2) Uani 1 1 d . . .
C27A C 0.9864(3) 0.1765(3) 1.0762(3) 0.0343(10) Uani 0.783(7) 1 d P A 1
H27A H 0.9841 0.1990 1.0275 0.041 Uiso 0.783(7) 1 calc PR A 1
H27B H 1.0211 0.1330 1.0725 0.041 Uiso 0.783(7) 1 calc PR A 1
O28 O 0.95160(7) 0.58406(5) 0.34918(5) 0.02121(19) Uani 1 1 d . . .
C28A C 1.0447(4) 0.2379(3) 1.1274(3) 0.0323(11) Uani 0.783(7) 1 d P A 1
H28A H 1.0476 0.2155 1.1761 0.039 Uiso 0.783(7) 1 calc PR A 1
H28B H 1.1155 0.2574 1.1102 0.039 Uiso 0.783(7) 1 calc PR A 1
O29 O 0.90628(7) 0.43822(5) 0.41472(5) 0.0213(2) Uani 1 1 d . . .
C29 C 0.76331(10) 0.44694(7) 0.88808(6) 0.0177(3) Uani 1 1 d . A .
O30 O 0.70102(6) 0.35058(5) 0.41159(4) 0.01974(19) Uani 1 1 d . . .
C30 C 0.75789(10) 0.39649(7) 0.82524(6) 0.0177(3) Uani 1 1 d . . .
O31 O 0.76153(7) 0.57590(5) 0.69308(4) 0.01950(19) Uani 1 1 d . . .
C31 C 0.80771(10) 0.42826(7) 0.95282(7) 0.0191(3) Uani 1 1 d . . .
O32 O 0.73958(7) 0.47938(6) 0.56632(5) 0.0220(2) Uani 1 1 d . . .
C32 C 0.71855(10) 0.51102(7) 0.88758(6) 0.0182(3) Uani 1 1 d . . .
C33 C 0.47496(10) -0.03480(8) 0.37139(8) 0.0258(3) Uani 1 1 d . . .
H33A H 0.4093 -0.0525 0.3969 0.031 Uiso 1 1 calc R . .
H33B H 0.4661 -0.0557 0.3213 0.031 Uiso 1 1 calc R . .
C34 C 0.50515(10) 0.05249(8) 0.37034(8) 0.0265(3) Uani 1 1 d . . .
H34A H 0.4499 0.0730 0.3479 0.032 Uiso 1 1 calc R . .
H34B H 0.5164 0.0732 0.4204 0.032 Uiso 1 1 calc R . .
C35 C 0.62042(11) 0.15847(8) 0.31763(8) 0.0261(3) Uani 1 1 d . . .
H35A H 0.6255 0.1870 0.3644 0.031 Uiso 1 1 calc R . .
H35B H 0.5657 0.1724 0.2882 0.031 Uiso 1 1 calc R . .
C36 C 0.72001(10) 0.18085(8) 0.27865(7) 0.0243(3) Uani 1 1 d . . .
H36A H 0.7161 0.1506 0.2330 0.029 Uiso 1 1 calc R . .
H36B H 0.7357 0.2371 0.2668 0.029 Uiso 1 1 calc R . .
C37 C 0.89488(10) 0.18448(8) 0.29083(7) 0.0218(3) Uani 1 1 d . . .
H37A H 0.9134 0.2409 0.2799 0.026 Uiso 1 1 calc R . .
H37B H 0.8925 0.1550 0.2448 0.026 Uiso 1 1 calc R . .
C38 C 0.97290(10) 0.16476(8) 0.34087(7) 0.0228(3) Uani 1 1 d . . .
H38A H 1.0424 0.1852 0.3215 0.027 Uiso 1 1 calc R . .
H38B H 0.9692 0.1888 0.3891 0.027 Uiso 1 1 calc R . .
C39 C 1.02570(10) 0.05846(8) 0.39212(8) 0.0279(3) Uani 1 1 d . . .
H39A H 1.0197 0.0762 0.4425 0.034 Uiso 1 1 calc R . .
H39B H 1.0956 0.0822 0.3751 0.034 Uiso 1 1 calc R . .
C40 C 1.00648(10) -0.02875(8) 0.38931(8) 0.0264(3) Uani 1 1 d . . .
H40A H 1.0104 -0.0466 0.3387 0.032 Uiso 1 1 calc R . .
H40B H 1.0588 -0.0463 0.4185 0.032 Uiso 1 1 calc R . .
C41 C 0.88119(10) -0.14396(7) 0.41343(7) 0.0203(3) Uani 1 1 d . . .
H41A H 0.9361 -0.1649 0.4359 0.024 Uiso 1 1 calc R . .
H41B H 0.8734 -0.1613 0.3622 0.024 Uiso 1 1 calc R . .
C42 C 0.78311(10) -0.17353(8) 0.45248(7) 0.0198(3) Uani 1 1 d . . .
H42A H 0.7677 -0.2312 0.4549 0.024 Uiso 1 1 calc R . .
H42B H 0.7893 -0.1525 0.5026 0.024 Uiso 1 1 calc R . .
C43 C 0.60933(9) -0.16993(8) 0.45464(7) 0.0196(3) Uani 1 1 d . . .
H43A H 0.6187 -0.1436 0.5026 0.024 Uiso 1 1 calc R . .
H43B H 0.5901 -0.2270 0.4624 0.024 Uiso 1 1 calc R . .
C44 C 0.52663(10) -0.14534(7) 0.41308(7) 0.0209(3) Uani 1 1 d . . .
H44A H 0.5196 -0.1694 0.3642 0.025 Uiso 1 1 calc R . .
H44B H 0.4606 -0.1626 0.4383 0.025 Uiso 1 1 calc R . .
C45 C 0.76684(9) 0.19346(7) 0.63266(6) 0.0163(3) Uani 1 1 d . . .
C46 C 0.75448(9) 0.14400(7) 0.69566(6) 0.0159(3) Uani 1 1 d . . .
C47 C 0.80823(10) 0.16968(7) 0.56871(7) 0.0192(3) Uani 1 1 d . . .
C48 C 0.73133(10) 0.26211(7) 0.63127(6) 0.0176(3) Uani 1 1 d . . .
C49 C 0.47687(10) 0.46878(8) 0.37460(8) 0.0266(3) Uani 1 1 d . . .
H49A H 0.4104 0.4497 0.3988 0.032 Uiso 1 1 calc R . .
H49B H 0.4696 0.4504 0.3236 0.032 Uiso 1 1 calc R . .
C50 C 0.50671(10) 0.55590(8) 0.37730(8) 0.0279(3) Uani 1 1 d . . .
H50A H 0.4512 0.5774 0.3565 0.034 Uiso 1 1 calc R . .
H50B H 0.5181 0.5741 0.4282 0.034 Uiso 1 1 calc R . .
C51 C 0.62516(11) 0.66563(8) 0.33372(8) 0.0260(3) Uani 1 1 d . . .
H51A H 0.6354 0.6882 0.3832 0.031 Uiso 1 1 calc R . .
H51B H 0.5698 0.6848 0.3099 0.031 Uiso 1 1 calc R . .
C52 C 0.72164(10) 0.69017(8) 0.29166(7) 0.0244(3) Uani 1 1 d . . .
H52A H 0.7140 0.6631 0.2441 0.029 Uiso 1 1 calc R . .
H52B H 0.7374 0.7472 0.2833 0.029 Uiso 1 1 calc R . .
C53 C 0.89562(10) 0.68786(8) 0.29458(7) 0.0234(3) Uani 1 1 d . . .
H53A H 0.9150 0.7442 0.2831 0.028 Uiso 1 1 calc R . .
H53B H 0.8885 0.6579 0.2486 0.028 Uiso 1 1 calc R . .
C54 C 0.97611(10) 0.66681(8) 0.34126(7) 0.0247(3) Uani 1 1 d . . .
H54A H 1.0440 0.6845 0.3186 0.030 Uiso 1 1 calc R . .
H54B H 0.9783 0.6925 0.3893 0.030 Uiso 1 1 calc R . .
C55 C 1.02518(10) 0.55844(9) 0.39225(8) 0.0293(3) Uani 1 1 d . . .
H55A H 1.0201 0.5741 0.4434 0.035 Uiso 1 1 calc R . .
H55B H 1.0949 0.5825 0.3752 0.035 Uiso 1 1 calc R . .
C56 C 1.00497(10) 0.47128(9) 0.38615(8) 0.0286(3) Uani 1 1 d . . .
H56A H 1.0077 0.4555 0.3348 0.034 Uiso 1 1 calc R . .
H56B H 1.0576 0.4523 0.4135 0.034 Uiso 1 1 calc R . .
C57 C 0.87945(10) 0.35578(8) 0.40620(7) 0.0222(3) Uani 1 1 d . . .
H57A H 0.9346 0.3332 0.4260 0.027 Uiso 1 1 calc R . .
H57B H 0.8704 0.3418 0.3542 0.027 Uiso 1 1 calc R . .
C58 C 0.78218(10) 0.32388(8) 0.44556(7) 0.0213(3) Uani 1 1 d . . .
H58A H 0.7664 0.2661 0.4446 0.026 Uiso 1 1 calc R . .
H58B H 0.7896 0.3416 0.4967 0.026 Uiso 1 1 calc R . .
C59 C 0.60897(10) 0.32851(8) 0.45144(7) 0.0209(3) Uani 1 1 d . . .
H59A H 0.6192 0.3519 0.5006 0.025 Uiso 1 1 calc R . .
H59B H 0.5891 0.2710 0.4563 0.025 Uiso 1 1 calc R . .
C60 C 0.52637(10) 0.35629(7) 0.41252(7) 0.0209(3) Uani 1 1 d . . .
H60A H 0.5179 0.3345 0.3627 0.025 Uiso 1 1 calc R . .
H60B H 0.4607 0.3385 0.4381 0.025 Uiso 1 1 calc R . .
C61 C 0.76294(9) 0.69422(7) 0.63416(6) 0.0168(3) Uani 1 1 d . . .
C62 C 0.74582(9) 0.64299(7) 0.69607(6) 0.0161(3) Uani 1 1 d . . .
C63 C 0.80857(10) 0.67155(7) 0.57165(7) 0.0197(3) Uani 1 1 d . . .
C64 C 0.72739(10) 0.76257(7) 0.63256(6) 0.0179(3) Uani 1 1 d . . .
C20B C 0.7888(14) 0.4496(7) 1.2288(7) 0.034(4) Uani 0.217(7) 1 d P A 2
H20C H 0.7944 0.4252 1.2763 0.041 Uiso 0.217(7) 1 calc PR A 2
H20D H 0.7675 0.4989 1.2374 0.041 Uiso 0.217(7) 1 calc PR A 2
O10B O 0.9259(10) 0.3971(13) 1.1920(10) 0.031(3) Uani 0.217(7) 1 d P A 2
O12B O 0.5817(11) 0.2556(9) 1.1576(10) 0.055(4) Uani 0.217(7) 1 d P A 2
C22B C 0.5491(10) 0.3257(15) 1.1648(9) 0.068(10) Uani 0.217(7) 1 d P A 2
H22C H 0.4775 0.3149 1.1815 0.081 Uiso 0.217(7) 1 calc PR A 2
H22D H 0.5536 0.3531 1.1179 0.081 Uiso 0.217(7) 1 calc PR A 2
C19B C 0.8886(15) 0.4665(14) 1.1933(12) 0.050(5) Uani 0.217(7) 1 d P A 2
H19C H 0.8816 0.4845 1.1433 0.060 Uiso 0.217(7) 1 calc PR A 2
H19D H 0.9372 0.5083 1.2200 0.060 Uiso 0.217(7) 1 calc PR A 2
O11B O 0.7151(12) 0.3991(9) 1.1857(9) 0.030(3) Uani 0.217(7) 1 d P A 2
O14B O 0.8516(14) 0.1317(10) 1.1033(10) 0.052(4) Uani 0.217(7) 1 d P A 2
C21B C 0.6190(15) 0.3741(15) 1.2194(10) 0.076(7) Uani 0.217(7) 1 d P A 2
H21C H 0.5926 0.4196 1.2344 0.091 Uiso 0.217(7) 1 calc PR A 2
H21D H 0.6251 0.3428 1.2628 0.091 Uiso 0.217(7) 1 calc PR A 2
O13B O 0.6416(12) 0.1322(10) 1.0902(10) 0.051(4) Uani 0.217(7) 1 d P A 2
C26B C 0.776(2) 0.0765(8) 1.0667(9) 0.084(13) Uani 0.217(7) 1 d P A 2
H26C H 0.7978 0.0268 1.0644 0.101 Uiso 0.217(7) 1 calc PR A 2
H26D H 0.7716 0.0944 1.0163 0.101 Uiso 0.217(7) 1 calc PR A 2
C18B C 1.0193(13) 0.4054(13) 1.1594(11) 0.045(5) Uani 0.217(7) 1 d P A 2
H18C H 1.0701 0.4470 1.1849 0.054 Uiso 0.217(7) 1 calc PR A 2
H18D H 1.0142 0.4219 1.1087 0.054 Uiso 0.217(7) 1 calc PR A 2
O9B O 0.9863(16) 0.2804(12) 1.1146(9) 0.051(4) Uani 0.217(7) 1 d P A 2
C25B C 0.6697(19) 0.0594(10) 1.0974(13) 0.117(10) Uani 0.217(7) 1 d P A 2
H25C H 0.6226 0.0175 1.0695 0.140 Uiso 0.217(7) 1 calc PR A 2
H25D H 0.6699 0.0438 1.1488 0.140 Uiso 0.217(7) 1 calc PR A 2
C17B C 1.0550(17) 0.3327(15) 1.1602(13) 0.077(8) Uani 0.217(7) 1 d P A 2
H17C H 1.1256 0.3417 1.1416 0.092 Uiso 0.217(7) 1 calc PR A 2
H17D H 1.0537 0.3119 1.2099 0.092 Uiso 0.217(7) 1 calc PR A 2
C28B C 1.0217(15) 0.2077(12) 1.1115(11) 0.056(7) Uani 0.217(7) 1 d P A 2
H28C H 1.0273 0.1874 1.1608 0.067 Uiso 0.217(7) 1 calc PR A 2
H28D H 1.0895 0.2168 1.0883 0.067 Uiso 0.217(7) 1 calc PR A 2
C24B C 0.5393(14) 0.1275(11) 1.1147(13) 0.085(7) Uani 0.217(7) 1 d P A 2
H24C H 0.5322 0.1076 1.1648 0.103 Uiso 0.217(7) 1 calc PR A 2
H24D H 0.4903 0.0904 1.0835 0.103 Uiso 0.217(7) 1 calc PR A 2
C23B C 0.5148(16) 0.2040(12) 1.1127(13) 0.090(7) Uani 0.217(7) 1 d P A 2
H23C H 0.5206 0.2237 1.0625 0.108 Uiso 0.217(7) 1 calc PR A 2
H23D H 0.4437 0.1993 1.1288 0.108 Uiso 0.217(7) 1 calc PR A 2
C27B C 0.945(2) 0.1515(13) 1.0682(12) 0.091(9) Uani 0.217(7) 1 d P A 2
H27C H 0.9352 0.1748 1.0208 0.109 Uiso 0.217(7) 1 calc PR A 2
H27D H 0.9695 0.1038 1.0592 0.109 Uiso 0.217(7) 1 calc PR A 2
H7N H 0.7021(11) 0.6396(9) 0.7936(8) 0.026(4) Uiso 1 1 d . . .
H5N H 0.7173(11) 0.1446(9) 0.7936(8) 0.026(4) Uiso 1 1 d . . .
H6O H 0.7230(13) -0.0648(10) 0.5873(9) 0.035(5) Uiso 1 1 d . . .
H2N H 0.7209(12) -0.0297(10) 0.7571(8) 0.036(5) Uiso 1 1 d . . .
H4N H 0.7302(11) 0.4716(10) 0.7565(8) 0.028(4) Uiso 1 1 d . . .
H1N H 0.7054(11) -0.1070(9) 0.7257(8) 0.029(4) Uiso 1 1 d . . .
H3N H 0.7223(12) 0.3930(9) 0.7254(9) 0.032(4) Uiso 1 1 d . . .
H7O H 0.7520(12) 0.5114(10) 0.6004(9) 0.036(5) Uiso 1 1 d . . .
H6N H 0.7346(12) 0.2235(10) 0.7623(8) 0.033(4) Uiso 1 1 d . . .
H5O H 0.7524(13) 0.0103(10) 0.6023(9) 0.038(5) Uiso 1 1 d . . .
H8N H 0.7157(12) 0.7193(10) 0.7626(8) 0.036(5) Uiso 1 1 d . . .
H8O H 0.7256(13) 0.4344(11) 0.5850(9) 0.043(5) Uiso 1 1 d . . .
H3O H 0.7434(13) 0.2690(10) 0.9184(9) 0.038(5) Uiso 1 1 d . . .
H1O H 0.7231(14) -0.2377(11) 0.9233(10) 0.055(6) Uiso 1 1 d . . .
H4O H 0.7092(14) 0.1986(11) 0.9401(10) 0.043(6) Uiso 1 1 d . . .
H2O H 0.6900(15) -0.3194(12) 0.9381(11) 0.064(6) Uiso 1 1 d . . .

loop_
_atom_site_aniso_label
_atom_site_aniso_U_11
_atom_site_aniso_U_22
_atom_site_aniso_U_33
_atom_site_aniso_U_23
_atom_site_aniso_U_13
_atom_site_aniso_U_12
K1 0.02063(15) 0.01865(15) 0.02364(14) 0.00206(11) 0.00048(11) 0.00578(11)
O1 0.0207(5) 0.0263(5) 0.0293(5) 0.0001(4) 0.0016(4) 0.0092(4)
N1 0.0632(9) 0.0149(7) 0.0180(6) -0.0007(5) -0.0063(6) 0.0130(6)
C1 0.0168(7) 0.0379(9) 0.0297(7) 0.0032(6) 0.0047(6) 0.0060(6)
K2 0.02140(15) 0.01944(15) 0.01889(13) 0.00052(11) -0.00074(10) 0.00436(11)
O2 0.0204(5) 0.0226(5) 0.0256(5) 0.0020(4) 0.0051(4) 0.0025(4)
N2 0.0680(10) 0.0247(7) 0.0249(6) -0.0011(5) -0.0062(6) 0.0191(7)
C2 0.0190(7) 0.0319(9) 0.0328(8) 0.0016(6) 0.0066(6) -0.0018(6)
K3 0.01622(14) 0.01745(15) 0.02151(13) 0.00062(10) 0.00101(10) 0.00427(11)
O3 0.0237(5) 0.0229(5) 0.0215(4) -0.0020(4) 0.0041(4) 0.0056(4)
N3 0.0406(7) 0.0224(7) 0.0212(6) 0.0018(5) 0.0005(5) 0.0099(6)
C3 0.0292(8) 0.0184(7) 0.0265(7) -0.0002(5) -0.0017(6) 0.0013(6)
K4 0.01665(14) 0.01775(15) 0.02155(13) 0.00094(11) 0.00125(10) 0.00422(11)
O4 0.0185(5) 0.0248(6) 0.0376(5) 0.0028(4) -0.0020(4) 0.0046(4)
N4 0.0491(8) 0.0143(6) 0.0158(6) -0.0011(5) -0.0021(5) 0.0115(6)
C4 0.0315(8) 0.0204(7) 0.0232(7) -0.0034(5) -0.0033(6) 0.0074(6)
O5 0.0264(5) 0.0223(5) 0.0354(5) 0.0018(4) -0.0020(4) 0.0014(4)
N5 0.0386(7) 0.0216(6) 0.0240(6) -0.0019(5) -0.0049(5) 0.0091(5)
C5 0.0296(8) 0.0273(8) 0.0284(7) 0.0015(6) 0.0091(6) 0.0126(6)
O6 0.0322(6) 0.0231(5) 0.0220(5) -0.0036(4) 0.0005(4) 0.0065(4)
N6 0.0388(7) 0.0213(6) 0.0190(5) 0.0023(5) 0.0028(5) 0.0112(6)
C6 0.0228(7) 0.0306(9) 0.0405(8) 0.0048(6) 0.0053(6) 0.0147(6)
O7 0.0462(6) 0.0138(5) 0.0214(5) 0.0013(4) 0.0001(4) 0.0092(4)
N7 0.0317(7) 0.0135(6) 0.0170(5) 0.0023(5) 0.0016(5) 0.0060(5)
C7 0.0182(7) 0.0412(10) 0.0560(10) -0.0036(8) -0.0094(7) 0.0047(7)
O8 0.0442(7) 0.0236(6) 0.0263(5) 0.0025(5) -0.0026(5) 0.0041(5)
N8 0.0443(8) 0.0211(6) 0.0231(6) 0.0033(5) 0.0047(5) 0.0123(6)
C8 0.0192(7) 0.0346(9) 0.0559(10) -0.0041(7) -0.0025(7) -0.0040(6)
N9 0.0397(7) 0.0182(6) 0.0176(5) 0.0006(4) -0.0014(5) 0.0115(5)
C9 0.0354(8) 0.0178(8) 0.0351(8) -0.0013(6) -0.0088(6) -0.0007(6)
O9A 0.0186(10) 0.0351(14) 0.0275(17) 0.0031(11) -0.0043(12) 0.0003(10)
N10 0.0360(7) 0.0132(6) 0.0173(5) 0.0029(5) 0.0022(5) 0.0084(5)
C10 0.0444(9) 0.0201(8) 0.0263(7) -0.0062(6) -0.0083(6) 0.0060(7)
O10A 0.033(2) 0.0182(11) 0.0295(14) 0.0026(8) -0.0049(13) -0.0004(15)
N11 0.0431(8) 0.0223(6) 0.0232(6) 0.0039(5) 0.0052(5) 0.0134(6)
C11 0.0436(9) 0.0270(8) 0.0254(7) -0.0006(6) 0.0081(6) 0.0174(7)
O11A 0.0337(18) 0.0348(17) 0.0224(11) -0.0031(10) 0.0032(13) 0.0113(12)
N12 0.0413(7) 0.0191(6) 0.0174(5) 0.0014(4) 0.0004(5) 0.0120(5)
C12 0.0318(8) 0.0299(8) 0.0328(8) 0.0037(6) 0.0091(6) 0.0201(7)
O12A 0.0171(15) 0.0357(18) 0.0347(12) 0.0032(9) -0.0021(10) 0.0030(13)
C13 0.0294(7) 0.0143(7) 0.0171(6) 0.0027(5) 0.0008(5) 0.0051(5)
O13A 0.0258(16) 0.0226(11) 0.0309(8) 0.0024(7) 0.0009(10) -0.0025(11)
C14 0.0283(7) 0.0142(7) 0.0197(6) 0.0020(5) 0.0007(5) 0.0032(5)
O14A 0.0326(13) 0.0289(16) 0.0175(9) -0.0035(9) 0.0034(10) 0.0102(9)
O15 0.0327(5) 0.0142(5) 0.0193(4) 0.0008(3) 0.0013(4) 0.0082(4)
C15 0.0397(8) 0.0140(7) 0.0210(7) -0.0012(5) 0.0016(6) 0.0076(6)
O16 0.0426(6) 0.0196(6) 0.0202(5) 0.0022(4) -0.0004(4) 0.0034(5)
C16 0.0266(7) 0.0156(7) 0.0145(6) 0.0020(5) 0.0014(5) 0.0015(6)
O17 0.0141(4) 0.0178(5) 0.0323(5) 0.0028(4) -0.0029(4) 0.0037(4)
C17A 0.0190(19) 0.037(2) 0.0367(15) 0.0084(15) -0.0094(13) -0.0116(15)
O18 0.0192(5) 0.0184(5) 0.0319(5) 0.0031(4) 0.0033(4) 0.0061(4)
C18A 0.040(3) 0.0230(18) 0.0321(19) 0.0046(12) -0.0100(16) -0.0111(15)
O19 0.0201(5) 0.0242(5) 0.0196(4) 0.0053(4) 0.0021(4) 0.0049(4)
C19A 0.059(4) 0.016(2) 0.037(3) -0.003(2) -0.023(2) 0.009(3)
O20 0.0164(4) 0.0189(5) 0.0245(5) 0.0021(4) -0.0035(4) 0.0024(4)
C20A 0.063(3) 0.034(2) 0.0230(13) -0.0062(14) -0.0067(18) 0.0284(19)
O21 0.0156(4) 0.0185(5) 0.0259(5) 0.0014(4) 0.0015(4) 0.0045(4)
C21A 0.042(4) 0.049(2) 0.037(3) 0.016(2) 0.0161(18) 0.033(2)
O22 0.0158(4) 0.0200(5) 0.0195(4) 0.0050(3) 0.0010(3) 0.0053(4)
C22A 0.0202(18) 0.053(2) 0.053(2) 0.0147(16) 0.0020(14) 0.0160(14)
O23 0.0282(5) 0.0135(5) 0.0198(4) 0.0012(3) -0.0016(4) 0.0070(4)
C23A 0.0172(11) 0.053(3) 0.0391(15) 0.0036(13) -0.0060(10) -0.0065(14)
O24 0.0263(5) 0.0172(5) 0.0211(5) 0.0004(4) 0.0010(4) 0.0043(4)
C24A 0.0328(18) 0.034(2) 0.0354(13) 0.0035(11) 0.0002(11) -0.0120(14)
O25 0.0152(4) 0.0180(5) 0.0325(5) 0.0012(4) -0.0031(4) 0.0031(4)
C25A 0.051(3) 0.010(2) 0.0255(12) 0.0009(11) -0.0067(17) -0.0043(18)
O26 0.0197(5) 0.0176(5) 0.0325(5) 0.0002(4) 0.0016(4) 0.0052(4)
C26A 0.052(2) 0.020(2) 0.0205(11) -0.0043(12) 0.0003(14) 0.0149(17)
O27 0.0205(5) 0.0235(5) 0.0200(4) 0.0050(4) 0.0009(4) 0.0058(4)
C27A 0.0336(17) 0.046(3) 0.0281(18) 0.0013(16) 0.0105(13) 0.0199(15)
O28 0.0169(5) 0.0190(5) 0.0271(5) 0.0021(4) -0.0024(4) 0.0029(4)
C28A 0.0201(12) 0.045(3) 0.0338(14) 0.0116(17) 0.0053(10) 0.0110(16)
O29 0.0173(5) 0.0202(5) 0.0267(5) 0.0013(4) 0.0030(4) 0.0053(4)
C29 0.0233(7) 0.0133(6) 0.0165(6) 0.0008(5) 0.0011(5) 0.0043(5)
O30 0.0176(5) 0.0218(5) 0.0207(4) 0.0057(4) 0.0020(3) 0.0063(4)
C30 0.0205(6) 0.0144(7) 0.0176(6) 0.0023(5) 0.0020(5) 0.0027(5)
O31 0.0275(5) 0.0128(5) 0.0192(4) 0.0009(3) -0.0019(4) 0.0069(4)
C31 0.0240(7) 0.0110(6) 0.0217(6) -0.0027(5) 0.0016(5) 0.0031(5)
O32 0.0267(5) 0.0176(5) 0.0213(5) 0.0002(4) 0.0008(4) 0.0045(4)
C32 0.0250(7) 0.0150(7) 0.0129(6) 0.0015(5) 0.0018(5) 0.0011(5)
C33 0.0130(6) 0.0268(8) 0.0380(8) 0.0053(6) -0.0016(6) 0.0055(6)
C34 0.0178(7) 0.0281(8) 0.0363(8) 0.0054(6) 0.0047(6) 0.0106(6)
C35 0.0253(7) 0.0202(7) 0.0354(8) 0.0047(6) -0.0018(6) 0.0106(6)
C36 0.0265(7) 0.0210(7) 0.0265(7) 0.0069(5) -0.0019(6) 0.0077(6)
C37 0.0231(7) 0.0182(7) 0.0224(6) 0.0042(5) 0.0048(5) 0.0015(5)
C38 0.0202(7) 0.0184(7) 0.0265(7) 0.0007(5) 0.0013(5) -0.0023(5)
C39 0.0151(7) 0.0324(8) 0.0340(8) 0.0078(6) -0.0063(6) 0.0011(6)
C40 0.0134(6) 0.0320(8) 0.0353(8) 0.0095(6) 0.0016(6) 0.0078(6)
C41 0.0209(7) 0.0188(7) 0.0241(6) 0.0002(5) -0.0024(5) 0.0104(5)
C42 0.0218(7) 0.0175(7) 0.0212(6) 0.0033(5) -0.0029(5) 0.0066(5)
C43 0.0199(7) 0.0180(7) 0.0200(6) 0.0031(5) 0.0035(5) 0.0023(5)
C44 0.0173(6) 0.0177(7) 0.0255(7) 0.0019(5) 0.0025(5) -0.0002(5)
C45 0.0186(6) 0.0128(6) 0.0173(6) 0.0004(5) -0.0005(5) 0.0032(5)
C46 0.0145(6) 0.0139(7) 0.0180(6) 0.0002(5) -0.0037(5) 0.0010(5)
C47 0.0242(7) 0.0127(6) 0.0207(6) 0.0029(5) -0.0017(5) 0.0047(5)
C48 0.0219(7) 0.0162(7) 0.0126(6) 0.0004(5) -0.0011(5) 0.0003(5)
C49 0.0137(6) 0.0275(8) 0.0388(8) 0.0037(6) -0.0019(6) 0.0053(6)
C50 0.0189(7) 0.0278(8) 0.0397(8) 0.0040(6) 0.0043(6) 0.0105(6)
C51 0.0259(7) 0.0172(7) 0.0365(8) -0.0006(6) -0.0045(6) 0.0084(6)
C52 0.0290(8) 0.0180(7) 0.0262(7) 0.0044(5) -0.0061(6) 0.0055(6)
C53 0.0269(7) 0.0178(7) 0.0249(7) 0.0041(5) 0.0075(5) 0.0035(6)
C54 0.0200(7) 0.0189(7) 0.0319(7) 0.0008(6) 0.0033(6) -0.0020(5)
C55 0.0157(7) 0.0330(9) 0.0373(8) 0.0101(6) -0.0055(6) 0.0019(6)
C56 0.0159(7) 0.0343(9) 0.0380(8) 0.0123(6) 0.0039(6) 0.0099(6)
C57 0.0254(7) 0.0203(7) 0.0241(6) -0.0007(5) -0.0012(5) 0.0117(6)
C58 0.0247(7) 0.0175(7) 0.0232(6) 0.0041(5) -0.0030(5) 0.0078(5)
C59 0.0229(7) 0.0180(7) 0.0204(6) 0.0026(5) 0.0039(5) 0.0020(5)
C60 0.0180(6) 0.0183(7) 0.0234(6) -0.0001(5) 0.0011(5) -0.0019(5)
C61 0.0196(6) 0.0127(6) 0.0179(6) 0.0012(5) -0.0002(5) 0.0035(5)
C62 0.0151(6) 0.0136(7) 0.0182(6) -0.0003(5) -0.0037(5) 0.0010(5)
C63 0.0246(7) 0.0128(6) 0.0216(6) 0.0040(5) -0.0030(5) 0.0045(5)
C64 0.0227(7) 0.0162(7) 0.0135(6) 0.0010(5) -0.0003(5) 0.0020(5)
C20B 0.073(14) 0.016(7) 0.016(5) 0.002(4) 0.001(8) 0.014(9)
O10B 0.021(7) 0.036(5) 0.028(5) 0.006(4) -0.004(4) -0.009(6)
O12B 0.023(4) 0.048(9) 0.083(10) 0.039(6) -0.016(6) -0.015(5)
C22B 0.010(8) 0.14(3) 0.051(15) 0.071(14) 0.004(8) 0.022(12)
C19B 0.072(13) 0.030(6) 0.036(7) 0.002(5) -0.015(8) -0.015(10)
O11B 0.044(8) 0.029(6) 0.023(6) 0.007(5) 0.008(5) 0.018(5)
O14B 0.104(13) 0.036(8) 0.030(4) 0.006(5) -0.003(8) 0.045(8)
C21B 0.073(13) 0.149(19) 0.041(9) 0.047(10) 0.031(8) 0.094(14)
O13B 0.048(10) 0.020(5) 0.075(9) 0.026(6) -0.037(6) -0.011(6)
C26B 0.19(3) 0.004(8) 0.051(19) -0.007(10) -0.09(2) 0.02(2)
C18B 0.020(7) 0.059(15) 0.041(8) 0.009(8) -0.001(5) -0.022(8)
O9B 0.040(8) 0.095(13) 0.032(7) 0.009(6) -0.001(5) 0.042(8)
C25B 0.15(2) 0.032(7) 0.149(18) 0.033(10) -0.111(15) -0.021(11)
C17B 0.039(8) 0.12(2) 0.081(15) 0.065(14) 0.025(9) 0.029(13)
C28B 0.059(18) 0.064(17) 0.068(17) 0.045(11) 0.047(13) 0.058(13)
C24B 0.056(11) 0.052(11) 0.125(16) 0.020(10) -0.047(10) -0.031(8)
C23B 0.053(10) 0.082(15) 0.117(18) 0.051(12) -0.028(12) -0.022(10)
C27B 0.20(3) 0.061(14) 0.043(9) 0.026(10) 0.042(16) 0.100(17)

loop_
_atom_type_symbol
_atom_type_description
_atom_type_scat_dispersion_real
_atom_type_scat_dispersion_imag
_atom_type_scat_source
C C 0.0033 0.0016 'International Tables Vol C Tables 4.2.6.8 and 6.1.1.4'
H H 0.0000 0.0000 'International Tables Vol C Tables 4.2.6.8 and 6.1.1.4'
N N 0.0061 0.0033 'International Tables Vol C Tables 4.2.6.8 and 6.1.1.4'
O O 0.0106 0.0060 'International Tables Vol C Tables 4.2.6.8 and 6.1.1.4'
K K 0.2009 0.2494 'International Tables Vol C Tables 4.2.6.8 and 6.1.1.4'

loop_
_geom_angle_atom_site_label_1
_geom_angle_atom_site_label_2
_geom_angle_atom_site_label_3
_geom_angle
_geom_angle_site_symmetry_1
_geom_angle_site_symmetry_3
_geom_angle_publ_flag
O1 K1 N2 93.19(4) . . ?
O1 K1 O5 116.90(3) . . ?
N2 K1 O5 134.50(4) . . ?
O1 K1 O8 99.31(3) . . ?
N2 K1 O8 67.74(4) . . ?
O5 K1 O8 73.99(3) . . ?
O1 K1 O3 114.72(3) . . ?
N2 K1 O3 77.50(3) . . ?
O5 K1 O3 114.19(3) . . ?
O8 K1 O3 132.26(3) . . ?
O1 K1 O6 58.63(3) . . ?
N2 K1 O6 132.69(3) . . ?
O5 K1 O6 58.46(3) . . ?
O8 K1 O6 79.55(3) . . ?
O3 K1 O6 146.59(3) . . ?
O1 K1 O4 149.94(3) . . ?
N2 K1 O4 110.93(4) . . ?
O5 K1 O4 57.63(3) . . ?
O8 K1 O4 106.18(3) . . ?
O3 K1 O4 57.07(3) . . ?
O6 K1 O4 110.42(3) . . ?
O1 K1 O2 57.78(3) . . ?
N2 K1 O2 80.00(3) . . ?
O5 K1 O2 144.41(3) . . ?
O8 K1 O2 139.62(3) . . ?
O3 K1 O2 56.96(3) . . ?
O6 K1 O2 108.03(3) . . ?
O4 K1 O2 107.66(3) . . ?
O1 K1 C11 42.31(3) . . ?
N2 K1 C11 110.61(4) . . ?
O5 K1 C11 78.47(3) . . ?
O8 K1 C11 71.88(3) . . ?
O3 K1 C11 154.05(3) . . ?
O6 K1 C11 23.41(3) . . ?
O4 K1 C11 133.53(3) . . ?
O2 K1 C11 99.16(3) . . ?
C1 O1 C12 111.88(10) . . ?
C1 O1 K1 123.86(8) . . ?
C12 O1 K1 120.77(8) . . ?
C14 N1 H2N 122.1(11) . . ?
C14 N1 H1N 118.0(10) . . ?
H2N N1 H1N 114.9(15) . . ?
O1 C1 C2 109.27(11) . . ?
O1 C1 H1A 109.8 . . ?
C2 C1 H1A 109.8 . . ?
O1 C1 H1B 109.8 . . ?
C2 C1 H1B 109.8 . . ?
H1A C1 H1B 108.3 . . ?
O9B K2 O16 107.0(3) . . ?
O9B K2 O13A 107.6(4) . . ?
O16 K2 O13A 66.42(9) . . ?
O9B K2 O9A 8.7(4) . . ?
O16 K2 O9A 114.35(9) . . ?
O13A K2 O9A 114.44(12) . . ?
O9B K2 N5 89.3(5) . . ?
O16 K2 N5 69.70(3) . . ?
O13A K2 N5 135.87(9) . . ?
O9A K2 N5 87.62(10) . . ?
O9B K2 O13B 116.8(5) . . ?
O16 K2 O13B 69.3(3) . . ?
O13A K2 O13B 10.3(4) . . ?
O9A K2 O13B 123.0(3) . . ?
N5 K2 O13B 136.3(3) . . ?
O9B K2 O11A 124.9(3) . . ?
O16 K2 O11A 120.85(9) . . ?
O13A K2 O11A 115.11(8) . . ?
O9A K2 O11A 116.15(10) . . ?
N5 K2 O11A 83.62(10) . . ?
O13B K2 O11A 105.0(4) . . ?
O9B K2 O12B 149.2(5) . . ?
O16 K2 O12B 98.8(3) . . ?
O13A K2 O12B 67.6(3) . . ?
O9A K2 O12B 144.9(3) . . ?
N5 K2 O12B 115.8(3) . . ?
O13B K2 O12B 57.4(4) . . ?
O11A K2 O12B 47.6(3) . . ?
O9B K2 O12A 151.5(4) . . ?
O16 K2 O12A 89.99(7) . . ?
O13A K2 O12A 57.95(8) . . ?
O9A K2 O12A 150.04(12) . . ?
N5 K2 O12A 118.43(9) . . ?
O13B K2 O12A 47.7(3) . . ?
O11A K2 O12A 57.74(8) . . ?
O12B K2 O12A 10.7(3) . . ?
O9B K2 O10A 66.8(3) . . ?
O16 K2 O10A 148.71(11) . . ?
O13A K2 O10A 144.71(13) . . ?
O9A K2 O10A 58.05(10) . . ?
N5 K2 O10A 79.40(11) . . ?
O13B K2 O10A 141.7(4) . . ?
O11A K2 O10A 58.16(8) . . ?
O12B K2 O10A 98.9(3) . . ?
O12A K2 O10A 109.50(8) . . ?
O9B K2 O11B 115.5(4) . . ?
O16 K2 O11B 126.9(3) . . ?
O13A K2 O11B 123.5(3) . . ?
O9A K2 O11B 106.8(3) . . ?
N5 K2 O11B 80.4(3) . . ?
O13B K2 O11B 113.6(4) . . ?
O11A K2 O11B 9.6(3) . . ?
O12B K2 O11B 56.5(3) . . ?
O12A K2 O11B 66.9(3) . . ?
O10A K2 O11B 48.7(3) . . ?
O9B K2 O10B 58.2(4) . . ?
O16 K2 O10B 144.2(3) . . ?
O13A K2 O10B 146.2(4) . . ?
O9A K2 O10B 49.5(3) . . ?
N5 K2 O10B 77.3(4) . . ?
O13B K2 O10B 145.8(5) . . ?
O11A K2 O10B 66.9(3) . . ?
O12B K2 O10B 107.9(3) . . ?
O12A K2 O10B 118.4(2) . . ?
O10A K2 O10B 9.1(3) . . ?
O11B K2 O10B 57.4(3) . . ?
C3 O2 C2 110.80(10) . . ?
C3 O2 K1 108.01(7) . . ?
C2 O2 K1 105.65(7) . . ?
C15 N2 K1 136.87(12) . . ?
O2 C2 C1 109.66(11) . . ?
O2 C2 H2A 109.7 . . ?
C1 C2 H2A 109.7 . . ?
O2 C2 H2B 109.7 . . ?
C1 C2 H2B 109.7 . . ?
H2A C2 H2B 108.2 . . ?
O21 K3 O17 116.12(3) . . ?
O21 K3 O24 83.80(3) . . ?
O17 K3 O24 83.63(3) . . ?
O21 K3 N8 102.79(3) . . ?
O17 K3 N8 128.05(3) . . ?
O24 K3 N8 67.16(3) . . ?
O21 K3 O20 58.50(2) . . ?
O17 K3 O20 147.44(3) . . ?
O24 K3 O20 124.34(3) . . ?
N8 K3 O20 82.05(3) . . ?
O21 K3 O19 115.57(3) . . ?
O17 K3 O19 112.19(3) . . ?
O24 K3 O19 141.98(3) . . ?
N8 K3 O19 76.42(3) . . ?
O20 K3 O19 57.66(2) . . ?
O21 K3 O22 58.73(2) . . ?
O17 K3 O22 57.50(2) . . ?
O24 K3 O22 74.93(3) . . ?
N8 K3 O22 139.67(3) . . ?
O20 K3 O22 109.81(2) . . ?
O19 K3 O22 142.97(2) . . ?
O21 K3 O18 145.12(3) . . ?
O17 K3 O18 56.98(2) . . ?
O24 K3 O18 125.09(3) . . ?
N8 K3 O18 106.41(3) . . ?
O20 K3 O18 107.18(2) . . ?
O19 K3 O18 55.37(2) . . ?
O22 K3 O18 106.28(2) . . ?
C5 O3 C4 111.45(10) . . ?
C5 O3 K1 119.40(8) . . ?
C4 O3 K1 120.09(7) . . ?
O2 C3 C4 109.19(11) . . ?
O2 C3 H3A 109.8 . . ?
C4 C3 H3A 109.8 . . ?
O2 C3 H3B 109.8 . . ?
C4 C3 H3B 109.8 . . ?
H3A C3 H3B 108.3 . . ?
O29 K4 O32 84.95(3) . . ?
O29 K4 O25 115.17(3) . . ?
O32 K4 O25 83.26(3) . . ?
O29 K4 O28 58.92(3) . . ?
O32 K4 O28 124.97(3) . . ?
O25 K4 O28 147.34(3) . . ?
O29 K4 N11 104.56(3) . . ?
O32 K4 N11 67.68(3) . . ?
O25 K4 N11 127.94(3) . . ?
O28 K4 N11 82.04(3) . . ?
O29 K4 O27 115.80(3) . . ?
O32 K4 O27 140.54(3) . . ?
O25 K4 O27 113.01(3) . . ?
O28 K4 O27 57.44(2) . . ?
N11 K4 O27 74.48(3) . . ?
O29 K4 O30 58.29(2) . . ?
O32 K4 O30 76.22(3) . . ?
O25 K4 O30 56.96(2) . . ?
O28 K4 O30 109.70(3) . . ?
N11 K4 O30 141.57(3) . . ?
O27 K4 O30 143.10(2) . . ?
O29 K4 O26 145.17(3) . . ?
O32 K4 O26 123.80(3) . . ?
O25 K4 O26 57.23(3) . . ?
O28 K4 O26 107.40(3) . . ?
N11 K4 O26 104.71(3) . . ?
O27 K4 O26 55.97(2) . . ?
O30 K4 O26 106.03(2) . . ?
O29 K4 C55 42.25(3) . . ?
O32 K4 C55 103.09(3) . . ?
O25 K4 C55 154.15(3) . . ?
O28 K4 C55 22.94(3) . . ?
N11 K4 C55 76.81(4) . . ?
O27 K4 C55 78.06(3) . . ?
O30 K4 C55 99.72(3) . . ?
O26 K4 C55 130.32(3) . . ?
C6 O4 C7 112.11(11) . . ?
C6 O4 K1 109.36(7) . . ?
C7 O4 K1 105.05(8) . . ?
C30 N4 H4N 121.8(10) . . ?
C30 N4 H3N 117.3(10) . . ?
H4N N4 H3N 119.9(14) . . ?
O3 C4 C3 108.94(10) . . ?
O3 C4 H4A 109.9 . . ?
C3 C4 H4A 109.9 . . ?
O3 C4 H4B 109.9 . . ?
C3 C4 H4B 109.9 . . ?
H4A C4 H4B 108.3 . . ?
C8 O5 C9 112.08(11) . . ?
C8 O5 K1 121.93(8) . . ?
C9 O5 K1 121.36(8) . . ?
C31 N5 K2 129.63(10) . . ?
O3 C5 C6 108.44(11) . . ?
O3 C5 H5A 110.0 . . ?
C6 C5 H5A 110.0 . . ?
O3 C5 H5B 110.0 . . ?
C6 C5 H5B 110.0 . . ?
H5A C5 H5B 108.4 . . ?
C11 O6 C10 111.46(10) . . ?
C11 O6 K1 101.29(7) . . ?
C10 O6 K1 108.16(8) . . ?
O4 C6 C5 108.61(11) . . ?
O4 C6 H6A 110.0 . . ?
C5 C6 H6A 110.0 . . ?
O4 C6 H6B 110.0 . . ?
C5 C6 H6B 110.0 . . ?
H6A C6 H6B 108.3 . . ?
C46 N7 H5N 116.6(10) . . ?
C46 N7 H6N 119.7(10) . . ?
H5N N7 H6N 120.6(14) . . ?
O4 C7 C8 108.78(12) . . ?
O4 C7 H7A 109.9 . . ?
C8 C7 H7A 109.9 . . ?
O4 C7 H7B 109.9 . . ?
C8 C7 H7B 109.9 . . ?
H7A C7 H7B 108.3 . . ?
K1 O8 H1O 120.8(12) . . ?
K1 O8 H2O 133.6(13) . . ?
H1O O8 H2O 104.7(17) . . ?
C47 N8 K3 129.53(10) . . ?
O5 C8 C7 108.61(13) . . ?
O5 C8 H8A 110.0 . . ?
C7 C8 H8A 110.0 . . ?
O5 C8 H8B 110.0 . . ?
C7 C8 H8B 110.0 . . ?
H8A C8 H8B 108.3 . . ?
O5 C9 C10 108.49(12) . . ?
O5 C9 H9A 110.0 . . ?
C10 C9 H9A 110.0 . . ?
O5 C9 H9B 110.0 . . ?
C10 C9 H9B 110.0 . . ?
H9A C9 H9B 108.4 . . ?
C28A O9A C17A 112.2(4) . . ?
C28A O9A K2 123.8(3) . . ?
C17A O9A K2 120.7(3) . . ?
C62 N10 H7N 116.3(10) . . ?
C62 N10 H8N 120.2(11) . . ?
H7N N10 H8N 119.5(14) . . ?
O6 C10 C9 110.12(11) . . ?
O6 C10 H10A 109.6 . . ?
C9 C10 H10A 109.6 . . ?
O6 C10 H10B 109.6 . . ?
C9 C10 H10B 109.6 . . ?
H10A C10 H10B 108.2 . . ?
C19A O10A C18A 110.4(4) . . ?
C19A O10A K2 109.8(3) . . ?
C18A O10A K2 105.0(3) . . ?
C63 N11 K4 127.68(10) . . ?
O6 C11 C12 109.29(11) . . ?
O6 C11 K1 55.30(6) . . ?
C12 C11 K1 85.53(8) . . ?
O6 C11 H11A 109.8 . . ?
C12 C11 H11A 109.8 . . ?
K1 C11 H11A 72.7 . . ?
O6 C11 H11B 109.8 . . ?
C12 C11 H11B 109.8 . . ?
K1 C11 H11B 162.5 . . ?
H11A C11 H11B 108.3 . . ?
C21A O11A C20A 111.8(4) . . ?
C21A O11A K2 118.9(3) . . ?
C20A O11A K2 117.8(3) . . ?
O1 C12 C11 108.87(11) . . ?
O1 C12 H12A 109.9 . . ?
C11 C12 H12A 109.9 . . ?
O1 C12 H12B 109.9 . . ?
C11 C12 H12B 109.9 . . ?
H12A C12 H12B 108.3 . . ?
C23A O12A C22A 111.8(3) . . ?
C23A O12A K2 106.5(2) . . ?
C22A O12A K2 108.9(3) . . ?
C16 C13 C15 118.96(11) . . ?
C16 C13 C14 122.27(11) . . ?
C15 C13 C14 118.69(12) . . ?
C25A O13A C24A 112.7(4) . . ?
C25A O13A K2 122.6(2) . . ?
C24A O13A K2 121.0(2) . . ?
O7 C14 N1 121.07(12) . . ?
O7 C14 C13 121.78(11) . . ?
N1 C14 C13 117.11(12) . . ?
C26A O14A C27A 110.4(4) . . ?
C26A O14A K2 105.3(3) . . ?
C27A O14A K2 106.5(3) . . ?
N2 C15 C13 178.81(17) . . ?
K2 O16 H3O 128.7(11) . . ?
K2 O16 H4O 128.8(13) . . ?
H3O O16 H4O 102.4(17) . . ?
N3 C16 C13 178.92(14) . . ?
C44 O17 C33 111.33(10) . . ?
C44 O17 K3 121.99(7) . . ?
C33 O17 K3 122.96(7) . . ?
O9A C17A C18A 110.0(4) . . ?
O9A C17A H17A 109.7 . . ?
C18A C17A H17A 109.7 . . ?
O9A C17A H17B 109.7 . . ?
C18A C17A H17B 109.7 . . ?
H17A C17A H17B 108.2 . . ?
C35 O18 C34 111.35(10) . . ?
C35 O18 K3 113.10(7) . . ?
C34 O18 K3 104.71(7) . . ?
O10A C18A C17A 108.2(4) . . ?
O10A C18A H18A 110.1 . . ?
C17A C18A H18A 110.1 . . ?
O10A C18A H18B 110.1 . . ?
C17A C18A H18B 110.1 . . ?
H18A C18A H18B 108.4 . . ?
C37 O19 C36 111.37(9) . . ?
C37 O19 K3 116.31(7) . . ?
C36 O19 K3 121.19(7) . . ?
O10A C19A C20A 108.9(4) . . ?
O10A C19A H19A 109.9 . . ?
C20A C19A H19A 109.9 . . ?
O10A C19A H19B 109.9 . . ?
C20A C19A H19B 109.9 . . ?
H19A C19A H19B 108.3 . . ?
C38 O20 C39 111.56(10) . . ?
C38 O20 K3 109.73(7) . . ?
C39 O20 K3 104.88(7) . . ?
O11A C20A C19A 108.3(3) . . ?
O11A C20A H20A 110.0 . . ?
C19A C20A H20A 110.0 . . ?
O11A C20A H20B 110.0 . . ?
C19A C20A H20B 110.0 . . ?
H20A C20A H20B 108.4 . . ?
C41 O21 C40 111.87(10) . . ?
C41 O21 K3 121.57(7) . . ?
C40 O21 K3 121.13(7) . . ?
O11A C21A C22A 108.9(4) . . ?
O11A C21A H21A 109.9 . . ?
C22A C21A H21A 109.9 . . ?
O11A C21A H21B 109.9 . . ?
C22A C21A H21B 109.9 . . ?
H21A C21A H21B 108.3 . . ?
C43 O22 C42 111.19(9) . . ?
C43 O22 K3 104.17(7) . . ?
C42 O22 K3 105.77(7) . . ?
O12A C22A C21A 107.8(3) . . ?
O12A C22A H22A 110.2 . . ?
C21A C22A H22A 110.2 . . ?
O12A C22A H22B 110.2 . . ?
C21A C22A H22B 110.2 . . ?
H22A C22A H22B 108.5 . . ?
O12A C23A C24A 108.2(3) . . ?
O12A C23A H23A 110.1 . . ?
C24A C23A H23A 110.1 . . ?
O12A C23A H23B 110.1 . . ?
C24A C23A H23B 110.1 . . ?
H23A C23A H23B 108.4 . . ?
K3 O24 H6O 132.7(11) . . ?
K3 O24 H5O 124.7(12) . . ?
H6O O24 H5O 102.3(15) . . ?
O13A C24A C23A 107.9(3) . . ?
O13A C24A H24A 110.1 . . ?
C23A C24A H24A 110.1 . . ?
O13A C24A H24B 110.1 . . ?
C23A C24A H24B 110.1 . . ?
H24A C24A H24B 108.4 . . ?
C60 O25 C49 110.85(10) . . ?
C60 O25 K4 122.61(7) . . ?
C49 O25 K4 122.17(7) . . ?
O13A C25A C26A 107.0(4) . . ?
O13A C25A H25A 110.3 . . ?
C26A C25A H25A 110.3 . . ?
O13A C25A H25B 110.3 . . ?
C26A C25A H25B 110.3 . . ?
H25A C25A H25B 108.6 . . ?
C50 O26 C51 111.29(10) . . ?
C50 O26 K4 104.69(7) . . ?
C51 O26 K4 109.44(7) . . ?
O14A C26A C25A 109.6(4) . . ?
O14A C26A H26A 109.7 . . ?
C25A C26A H26A 109.7 . . ?
O14A C26A H26B 109.7 . . ?
C25A C26A H26B 109.7 . . ?
H26A C26A H26B 108.2 . . ?
C53 O27 C52 111.84(10) . . ?
C53 O27 K4 116.42(7) . . ?
C52 O27 K4 120.20(7) . . ?
O14A C27A C28A 109.4(5) . . ?
O14A C27A H27A 109.8 . . ?
C28A C27A H27A 109.8 . . ?
O14A C27A H27B 109.8 . . ?
C28A C27A H27B 109.8 . . ?
H27A C27A H27B 108.2 . . ?
C55 O28 C54 112.10(10) . . ?
C55 O28 K4 104.96(7) . . ?
C54 O28 K4 112.71(7) . . ?
O9A C28A C27A 108.5(5) . . ?
O9A C28A H28A 110.0 . . ?
C27A C28A H28A 110.0 . . ?
O9A C28A H28B 110.0 . . ?
C27A C28A H28B 110.0 . . ?
H28A C28A H28B 108.4 . . ?
C57 O29 C56 111.53(10) . . ?
C57 O29 K4 122.19(7) . . ?
C56 O29 K4 120.18(7) . . ?
C32 C29 C31 118.89(11) . . ?
C32 C29 C30 121.28(11) . . ?
C31 C29 C30 119.66(11) . . ?
C59 O30 C58 111.42(9) . . ?
C59 O30 K4 104.86(7) . . ?
C58 O30 K4 106.24(7) . . ?
O15 C30 N4 121.03(11) . . ?
O15 C30 C29 122.24(11) . . ?
N4 C30 C29 116.71(12) . . ?
N5 C31 C29 179.13(15) . . ?
K4 O32 H7O 122.0(12) . . ?
K4 O32 H8O 131.2(12) . . ?
H7O O32 H8O 106.7(16) . . ?
N6 C32 C29 178.31(14) . . ?
O17 C33 C34 108.73(11) . . ?
O17 C33 H33A 109.9 . . ?
C34 C33 H33A 109.9 . . ?
O17 C33 H33B 109.9 . . ?
C34 C33 H33B 109.9 . . ?
H33A C33 H33B 108.3 . . ?
O18 C34 C33 108.97(11) . . ?
O18 C34 H34A 109.9 . . ?
C33 C34 H34A 109.9 . . ?
O18 C34 H34B 109.9 . . ?
C33 C34 H34B 109.9 . . ?
H34A C34 H34B 108.3 . . ?
O18 C35 C36 108.80(11) . . ?
O18 C35 H35A 109.9 . . ?
C36 C35 H35A 109.9 . . ?
O18 C35 H35B 109.9 . . ?
C36 C35 H35B 109.9 . . ?
H35A C35 H35B 108.3 . . ?
O19 C36 C35 108.25(10) . . ?
O19 C36 H36A 110.0 . . ?
C35 C36 H36A 110.0 . . ?
O19 C36 H36B 110.0 . . ?
C35 C36 H36B 110.0 . . ?
H36A C36 H36B 108.4 . . ?
O19 C37 C38 108.90(10) . . ?
O19 C37 H37A 109.9 . . ?
C38 C37 H37A 109.9 . . ?
O19 C37 H37B 109.9 . . ?
C38 C37 H37B 109.9 . . ?
H37A C37 H37B 108.3 . . ?
O20 C38 C37 108.27(10) . . ?
O20 C38 H38A 110.0 . . ?
C37 C38 H38A 110.0 . . ?
O20 C38 H38B 110.0 . . ?
C37 C38 H38B 110.0 . . ?
H38A C38 H38B 108.4 . . ?
O20 C39 C40 108.61(11) . . ?
O20 C39 H39A 110.0 . . ?
C40 C39 H39A 110.0 . . ?
O20 C39 H39B 110.0 . . ?
C40 C39 H39B 110.0 . . ?
H39A C39 H39B 108.3 . . ?
O21 C40 C39 108.47(11) . . ?
O21 C40 H40A 110.0 . . ?
C39 C40 H40A 110.0 . . ?
O21 C40 H40B 110.0 . . ?
C39 C40 H40B 110.0 . . ?
H40A C40 H40B 108.4 . . ?
O21 C41 C42 108.68(10) . . ?
O21 C41 H41A 110.0 . . ?
C42 C41 H41A 110.0 . . ?
O21 C41 H41B 110.0 . . ?
C42 C41 H41B 110.0 . . ?
H41A C41 H41B 108.3 . . ?
O22 C42 C41 109.55(10) . . ?
O22 C42 H42A 109.8 . . ?
C41 C42 H42A 109.8 . . ?
O22 C42 H42B 109.8 . . ?
C41 C42 H42B 109.8 . . ?
H42A C42 H42B 108.2 . . ?
O22 C43 C44 109.30(10) . . ?
O22 C43 H43A 109.8 . . ?
C44 C43 H43A 109.8 . . ?
O22 C43 H43B 109.8 . . ?
C44 C43 H43B 109.8 . . ?
H43A C43 H43B 108.3 . . ?
O17 C44 C43 108.31(10) . . ?
O17 C44 H44A 110.0 . . ?
C43 C44 H44A 110.0 . . ?
O17 C44 H44B 110.0 . . ?
C43 C44 H44B 110.0 . . ?
H44A C44 H44B 108.4 . . ?
C48 C45 C47 118.46(11) . . ?
C48 C45 C46 121.56(11) . . ?
C47 C45 C46 119.79(11) . . ?
O23 C46 N7 121.43(11) . . ?
O23 C46 C45 121.71(11) . . ?
N7 C46 C45 116.82(11) . . ?
N8 C47 C45 179.74(17) . . ?
N9 C48 C45 178.68(14) . . ?
O25 C49 C50 108.78(11) . . ?
O25 C49 H49A 109.9 . . ?
C50 C49 H49A 109.9 . . ?
O25 C49 H49B 109.9 . . ?
C50 C49 H49B 109.9 . . ?
H49A C49 H49B 108.3 . . ?
O26 C50 C49 109.25(11) . . ?
O26 C50 H50A 109.8 . . ?
C49 C50 H50A 109.8 . . ?
O26 C50 H50B 109.8 . . ?
C49 C50 H50B 109.8 . . ?
H50A C50 H50B 108.3 . . ?
O26 C51 C52 108.81(11) . . ?
O26 C51 H51A 109.9 . . ?
C52 C51 H51A 109.9 . . ?
O26 C51 H51B 109.9 . . ?
C52 C51 H51B 109.9 . . ?
H51A C51 H51B 108.3 . . ?
O27 C52 C51 107.99(10) . . ?
O27 C52 H52A 110.1 . . ?
C51 C52 H52A 110.1 . . ?
O27 C52 H52B 110.1 . . ?
C51 C52 H52B 110.1 . . ?
H52A C52 H52B 108.4 . . ?
O27 C53 C54 108.65(10) . . ?
O27 C53 H53A 110.0 . . ?
C54 C53 H53A 110.0 . . ?
O27 C53 H53B 110.0 . . ?
C54 C53 H53B 110.0 . . ?
H53A C53 H53B 108.3 . . ?
O28 C54 C53 108.13(10) . . ?
O28 C54 H54A 110.1 . . ?
C53 C54 H54A 110.1 . . ?
O28 C54 H54B 110.1 . . ?
C53 C54 H54B 110.1 . . ?
H54A C54 H54B 108.4 . . ?
O28 C55 C56 108.46(11) . . ?
O28 C55 K4 52.10(6) . . ?
C56 C55 K4 85.05(7) . . ?
O28 C55 H55A 110.0 . . ?
C56 C55 H55A 110.0 . . ?
K4 C55 H55A 76.0 . . ?
O28 C55 H55B 110.0 . . ?
C56 C55 H55B 110.0 . . ?
K4 C55 H55B 160.7 . . ?
H55A C55 H55B 108.4 . . ?
O29 C56 C55 108.65(11) . . ?
O29 C56 H56A 110.0 . . ?
C55 C56 H56A 110.0 . . ?
O29 C56 H56B 110.0 . . ?
C55 C56 H56B 110.0 . . ?
H56A C56 H56B 108.3 . . ?
O29 C57 C58 108.87(10) . . ?
O29 C57 H57A 109.9 . . ?
C58 C57 H57A 109.9 . . ?
O29 C57 H57B 109.9 . . ?
C58 C57 H57B 109.9 . . ?
H57A C57 H57B 108.3 . . ?
O30 C58 C57 109.26(10) . . ?
O30 C58 H58A 109.8 . . ?
C57 C58 H58A 109.8 . . ?
O30 C58 H58B 109.8 . . ?
C57 C58 H58B 109.8 . . ?
H58A C58 H58B 108.3 . . ?
O30 C59 C60 109.04(10) . . ?
O30 C59 H59A 109.9 . . ?
C60 C59 H59A 109.9 . . ?
O30 C59 H59B 109.9 . . ?
C60 C59 H59B 109.9 . . ?
H59A C59 H59B 108.3 . . ?
O25 C60 C59 108.62(10) . . ?
O25 C60 H60A 110.0 . . ?
C59 C60 H60A 110.0 . . ?
O25 C60 H60B 110.0 . . ?
C59 C60 H60B 110.0 . . ?
H60A C60 H60B 108.3 . . ?
C64 C61 C63 118.97(11) . . ?
C64 C61 C62 121.35(11) . . ?
C63 C61 C62 119.45(11) . . ?
O31 C62 N10 121.43(11) . . ?
O31 C62 C61 121.40(11) . . ?
N10 C62 C61 117.14(11) . . ?
N11 C63 C61 179.80(15) . . ?
N12 C64 C61 178.51(14) . . ?
O11B C20B C19B 110.5(14) . . ?
O11B C20B H20C 109.6 . . ?
C19B C20B H20C 109.6 . . ?
O11B C20B H20D 109.6 . . ?
C19B C20B H20D 109.6 . . ?
H20C C20B H20D 108.1 . . ?
C18B O10B C19B 114.4(16) . . ?
C18B O10B K2 103.4(11) . . ?
C19B O10B K2 107.4(12) . . ?
C23B O12B C22B 110.0(15) . . ?
C23B O12B K2 108.5(12) . . ?
C22B O12B K2 112.0(9) . . ?
O12B C22B C21B 106.1(13) . . ?
O12B C22B H22C 110.5 . . ?
C21B C22B H22C 110.5 . . ?
O12B C22B H22D 110.5 . . ?
C21B C22B H22D 110.5 . . ?
H22C C22B H22D 108.7 . . ?
O10B C19B C20B 108.8(17) . . ?
O10B C19B H19C 109.9 . . ?
C20B C19B H19C 109.9 . . ?
O10B C19B H19D 109.9 . . ?
C20B C19B H19D 109.9 . . ?
H19C C19B H19D 108.3 . . ?
C20B O11B C21B 113.8(13) . . ?
C20B O11B K2 116.9(10) . . ?
C21B O11B K2 116.8(11) . . ?
C27B O14B C26B 114.8(19) . . ?
C27B O14B K2 101.3(11) . . ?
C26B O14B K2 106.1(11) . . ?
O11B C21B C22B 106.6(14) . . ?
O11B C21B H21C 110.4 . . ?
C22B C21B H21C 110.4 . . ?
O11B C21B H21D 110.4 . . ?
C22B C21B H21D 110.4 . . ?
H21C C21B H21D 108.6 . . ?
C25B O13B C24B 111.7(14) . . ?
C25B O13B K2 123.7(10) . . ?
C24B O13B K2 118.1(10) . . ?
O14B C26B C25B 117.4(17) . . ?
O14B C26B H26C 107.9 . . ?
C25B C26B H26C 107.9 . . ?
O14B C26B H26D 107.9 . . ?
C25B C26B H26D 107.9 . . ?
H26C C26B H26D 107.2 . . ?
O10B C18B C17B 112.4(17) . . ?
O10B C18B H18C 109.1 . . ?
C17B C18B H18C 109.1 . . ?
O10B C18B H18D 109.1 . . ?
C17B C18B H18D 109.1 . . ?
H18C C18B H18D 107.9 . . ?
C17B O9B C28B 107.1(18) . . ?
C17B O9B K2 123.8(14) . . ?
C28B O9B K2 122.0(11) . . ?
O13B C25B C26B 102.8(15) . . ?
O13B C25B H25C 111.2 . . ?
C26B C25B H25C 111.2 . . ?
O13B C25B H25D 111.2 . . ?
C26B C25B H25D 111.2 . . ?
H25C C25B H25D 109.1 . . ?
O9B C17B C18B 105.2(18) . . ?
O9B C17B H17C 110.7 . . ?
C18B C17B H17C 110.7 . . ?
O9B C17B H17D 110.7 . . ?
C18B C17B H17D 110.7 . . ?
H17C C17B H17D 108.8 . . ?
O9B C28B C27B 106.4(15) . . ?
O9B C28B H28C 110.5 . . ?
C27B C28B H28C 110.5 . . ?
O9B C28B H28D 110.5 . . ?
C27B C28B H28D 110.5 . . ?
H28C C28B H28D 108.6 . . ?
O13B C24B C23B 111.0(16) . . ?
O13B C24B H24C 109.4 . . ?
C23B C24B H24C 109.4 . . ?
O13B C24B H24D 109.4 . . ?
C23B C24B H24D 109.4 . . ?
H24C C24B H24D 108.0 . . ?
O12B C23B C24B 109.6(16) . . ?
O12B C23B H23C 109.7 . . ?
C24B C23B H23C 109.7 . . ?
O12B C23B H23D 109.7 . . ?
C24B C23B H23D 109.7 . . ?
H23C C23B H23D 108.2 . . ?
O14B C27B C28B 111.5(17) . . ?
O14B C27B K2 56.0(10) . . ?
C28B C27B K2 85.4(10) . . ?
O14B C27B H27C 109.3 . . ?
C28B C27B H27C 109.3 . . ?
K2 C27B H27C 73.1 . . ?
O14B C27B H27D 109.3 . . ?
C28B C27B H27D 109.3 . . ?
K2 C27B H27D 163.2 . . ?
H27C C27B H27D 108.0 . . ?

loop_
_geom_bond_atom_site_label_1
_geom_bond_atom_site_label_2
_geom_bond_distance
_geom_bond_site_symmetry_2
_geom_bond_publ_flag
K1 O1 2.7748(9) . ?
K1 N2 2.8005(13) . ?
K1 O5 2.8102(10) . ?
K1 O8 2.8260(11) . ?
K1 O3 2.9206(9) . ?
K1 O6 2.9522(10) . ?
K1 O4 2.9524(10) . ?
K1 O2 3.0217(10) . ?
K1 C11 3.5213(14) . ?
O1 C1 1.4152(17) . ?
O1 C12 1.4300(16) . ?
N1 C14 1.3495(17) . ?
N1 H2N 0.846(17) . ?
N1 H1N 0.869(16) . ?
C1 C2 1.499(2) . ?
C1 H1A 0.9900 . ?
C1 H1B 0.9900 . ?
K2 O9B 2.72(2) . ?
K2 O16 2.7453(10) . ?
K2 O13A 2.817(5) . ?
K2 O9A 2.821(5) . ?
K2 N5 2.8490(12) . ?
K2 O13B 2.885(16) . ?
K2 O11A 2.897(5) . ?
K2 O12B 2.908(16) . ?
K2 O12A 2.918(4) . ?
K2 O10A 2.951(5) . ?
K2 O11B 2.956(17) . ?
K2 O10B 2.969(19) . ?
O2 C3 1.4188(16) . ?
O2 C2 1.4266(16) . ?
N2 C15 1.1560(17) . ?
C2 H2A 0.9900 . ?
C2 H2B 0.9900 . ?
K3 O21 2.7834(9) . ?
K3 O17 2.8284(9) . ?
K3 O24 2.8547(10) . ?
K3 N8 2.8660(12) . ?
K3 O20 2.9074(9) . ?
K3 O19 2.9760(9) . ?
K3 O22 2.9861(9) . ?
K3 O18 3.0238(9) . ?
O3 C5 1.4171(16) . ?
O3 C4 1.4226(16) . ?
N3 C16 1.1579(17) . ?
C3 C4 1.4957(19) . ?
C3 H3A 0.9900 . ?
C3 H3B 0.9900 . ?
K4 O29 2.7819(9) . ?
K4 O32 2.8077(10) . ?
K4 O25 2.8397(9) . ?
K4 O28 2.8792(9) . ?
K4 N11 2.8967(12) . ?
K4 O27 2.9750(9) . ?
K4 O30 3.0132(9) . ?
K4 O26 3.0269(9) . ?
K4 C55 3.5250(14) . ?
O4 C6 1.4199(17) . ?
O4 C7 1.4219(17) . ?
N4 C30 1.3490(16) . ?
N4 H4N 0.850(16) . ?
N4 H3N 0.854(16) . ?
C4 H4A 0.9900 . ?
C4 H4B 0.9900 . ?
O5 C8 1.4171(18) . ?
O5 C9 1.4234(17) . ?
N5 C31 1.1534(16) . ?
C5 C6 1.492(2) . ?
C5 H5A 0.9900 . ?
C5 H5B 0.9900 . ?
O6 C11 1.4266(17) . ?
O6 C10 1.4326(17) . ?
N6 C32 1.1583(16) . ?
C6 H6A 0.9900 . ?
C6 H6B 0.9900 . ?
O7 C14 1.2469(15) . ?
N7 C46 1.3485(16) . ?
N7 H5N 0.841(16) . ?
N7 H6N 0.861(17) . ?
C7 C8 1.494(2) . ?
C7 H7A 0.9900 . ?
C7 H7B 0.9900 . ?
O8 H1O 0.91(2) . ?
O8 H2O 0.90(2) . ?
N8 C47 1.1505(16) . ?
C8 H8A 0.9900 . ?
C8 H8B 0.9900 . ?
N9 C48 1.1551(16) . ?
C9 C10 1.487(2) . ?
C9 H9A 0.9900 . ?
C9 H9B 0.9900 . ?
O9A C28A 1.398(8) . ?
O9A C17A 1.420(4) . ?
N10 C62 1.3482(16) . ?
N10 H7N 0.865(16) . ?
N10 H8N 0.862(17) . ?
C10 H10A 0.9900 . ?
C10 H10B 0.9900 . ?
O10A C19A 1.425(7) . ?
O10A C18A 1.433(5) . ?
N11 C63 1.1528(16) . ?
C11 C12 1.491(2) . ?
C11 H11A 0.9900 . ?
C11 H11B 0.9900 . ?
O11A C21A 1.416(5) . ?
O11A C20A 1.429(4) . ?
N12 C64 1.1569(16) . ?
C12 H12A 0.9900 . ?
C12 H12B 0.9900 . ?
O12A C23A 1.415(4) . ?
O12A C22A 1.434(6) . ?
C13 C16 1.3992(18) . ?
C13 C15 1.4074(18) . ?
C13 C14 1.4424(17) . ?
O13A C25A 1.407(6) . ?
O13A C24A 1.429(4) . ?
O14A C26A 1.419(6) . ?
O14A C27A 1.421(5) . ?
O15 C30 1.2473(15) . ?
O16 H3O 0.862(18) . ?
O16 H4O 0.787(19) . ?
O17 C44 1.4202(15) . ?
O17 C33 1.4261(15) . ?
C17A C18A 1.494(5) . ?
C17A H17A 0.9900 . ?
C17A H17B 0.9900 . ?
O18 C35 1.4219(16) . ?
O18 C34 1.4247(15) . ?
C18A H18A 0.9900 . ?
C18A H18B 0.9900 . ?
O19 C37 1.4206(15) . ?
O19 C36 1.4233(15) . ?
C19A C20A 1.491(4) . ?
C19A H19A 0.9900 . ?
C19A H19B 0.9900 . ?
O20 C38 1.4250(15) . ?
O20 C39 1.4249(15) . ?
C20A H20A 0.9900 . ?
C20A H20B 0.9900 . ?
O21 C41 1.4238(15) . ?
O21 C40 1.4263(15) . ?
C21A C22A 1.495(5) . ?
C21A H21A 0.9900 . ?
C21A H21B 0.9900 . ?
O22 C43 1.4229(14) . ?
O22 C42 1.4323(14) . ?
C22A H22A 0.9900 . ?
C22A H22B 0.9900 . ?
O23 C46 1.2485(14) . ?
C23A C24A 1.503(6) . ?
C23A H23A 0.9900 . ?
C23A H23B 0.9900 . ?
O24 H6O 0.847(18) . ?
O24 H5O 0.842(18) . ?
C24A H24A 0.9900 . ?
C24A H24B 0.9900 . ?
O25 C60 1.4213(15) . ?
O25 C49 1.4270(15) . ?
C25A C26A 1.504(5) . ?
C25A H25A 0.9900 . ?
C25A H25B 0.9900 . ?
O26 C50 1.4216(16) . ?
O26 C51 1.4236(16) . ?
C26A H26A 0.9900 . ?
C26A H26B 0.9900 . ?
O27 C53 1.4190(15) . ?
O27 C52 1.4208(15) . ?
C27A C28A 1.501(5) . ?
C27A H27A 0.9900 . ?
C27A H27B 0.9900 . ?
O28 C55 1.4220(16) . ?
O28 C54 1.4262(16) . ?
C28A H28A 0.9900 . ?
C28A H28B 0.9900 . ?
O29 C57 1.4194(15) . ?
O29 C56 1.4258(15) . ?
C29 C32 1.3999(18) . ?
C29 C31 1.4084(18) . ?
C29 C30 1.4485(16) . ?
O30 C59 1.4212(15) . ?
O30 C58 1.4300(15) . ?
O31 C62 1.2504(14) . ?
O32 H7O 0.833(17) . ?
O32 H8O 0.848(19) . ?
C33 C34 1.4960(19) . ?
C33 H33A 0.9900 . ?
C33 H33B 0.9900 . ?
C34 H34A 0.9900 . ?
C34 H34B 0.9900 . ?
C35 C36 1.4969(19) . ?
C35 H35A 0.9900 . ?
C35 H35B 0.9900 . ?
C36 H36A 0.9900 . ?
C36 H36B 0.9900 . ?
C37 C38 1.4968(18) . ?
C37 H37A 0.9900 . ?
C37 H37B 0.9900 . ?
C38 H38A 0.9900 . ?
C38 H38B 0.9900 . ?
C39 C40 1.498(2) . ?
C39 H39A 0.9900 . ?
C39 H39B 0.9900 . ?
C40 H40A 0.9900 . ?
C40 H40B 0.9900 . ?
C41 C42 1.4936(17) . ?
C41 H41A 0.9900 . ?
C41 H41B 0.9900 . ?
C42 H42A 0.9900 . ?
C42 H42B 0.9900 . ?
C43 C44 1.4954(18) . ?
C43 H43A 0.9900 . ?
C43 H43B 0.9900 . ?
C44 H44A 0.9900 . ?
C44 H44B 0.9900 . ?
C45 C48 1.4024(18) . ?
C45 C47 1.4128(17) . ?
C45 C46 1.4460(16) . ?
C49 C50 1.493(2) . ?
C49 H49A 0.9900 . ?
C49 H49B 0.9900 . ?
C50 H50A 0.9900 . ?
C50 H50B 0.9900 . ?
C51 C52 1.4944(19) . ?
C51 H51A 0.9900 . ?
C51 H51B 0.9900 . ?
C52 H52A 0.9900 . ?
C52 H52B 0.9900 . ?
C53 C54 1.4950(19) . ?
C53 H53A 0.9900 . ?
C53 H53B 0.9900 . ?
C54 H54A 0.9900 . ?
C54 H54B 0.9900 . ?
C55 C56 1.499(2) . ?
C55 H55A 0.9900 . ?
C55 H55B 0.9900 . ?
C56 H56A 0.9900 . ?
C56 H56B 0.9900 . ?
C57 C58 1.4942(18) . ?
C57 H57A 0.9900 . ?
C57 H57B 0.9900 . ?
C58 H58A 0.9900 . ?
C58 H58B 0.9900 . ?
C59 C60 1.4975(18) . ?
C59 H59A 0.9900 . ?
C59 H59B 0.9900 . ?
C60 H60A 0.9900 . ?
C60 H60B 0.9900 . ?
C61 C64 1.3977(18) . ?
C61 C63 1.4112(17) . ?
C61 C62 1.4480(17) . ?
C20B O11B 1.406(15) . ?
C20B C19B 1.467(16) . ?
C20B H20C 0.9900 . ?
C20B H20D 0.9900 . ?
O10B C18B 1.375(16) . ?
O10B C19B 1.43(3) . ?
O12B C23B 1.385(18) . ?
O12B C22B 1.41(2) . ?
C22B C21B 1.49(2) . ?
C22B H22C 0.9900 . ?
C22B H22D 0.9900 . ?
C19B H19C 0.9900 . ?
C19B H19D 0.9900 . ?
O11B C21B 1.42(2) . ?
O14B C27B 1.39(2) . ?
O14B C26B 1.40(2) . ?
C21B H21C 0.9900 . ?
C21B H21D 0.9900 . ?
O13B C25B 1.43(2) . ?
O13B C24B 1.438(19) . ?
C26B C25B 1.50(2) . ?
C26B H26C 0.9900 . ?
C26B H26D 0.9900 . ?
C18B C17B 1.47(2) . ?
C18B H18C 0.9900 . ?
C18B H18D 0.9900 . ?
O9B C17B 1.41(2) . ?
O9B C28B 1.47(3) . ?
C25B H25C 0.9900 . ?
C25B H25D 0.9900 . ?
C17B H17C 0.9900 . ?
C17B H17D 0.9900 . ?
C28B C27B 1.48(2) . ?
C28B H28C 0.9900 . ?
C28B H28D 0.9900 . ?
C24B C23B 1.46(2) . ?
C24B H24C 0.9900 . ?
C24B H24D 0.9900 . ?
C23B H23C 0.9900 . ?
C23B H23D 0.9900 . ?
C27B H27C 0.9900 . ?
C27B H27D 0.9900 . ?

loop_
_geom_hbond_atom_site_label_D
_geom_hbond_atom_site_label_H
_geom_hbond_atom_site_label_A
_geom_hbond_distance_DH
_geom_hbond_distance_HA
_geom_hbond_distance_DA
_geom_hbond_angle_DHA
_geom_hbond_site_symmetry_A
N10 H7N N6 0.865(16) 2.175(16) 3.0402(16) 178.5(14) .
N7 H5N N3 0.841(16) 2.218(16) 3.0577(16) 175.5(14) .
O24 H6O N12 0.847(18) 2.174(18) 3.0180(15) 174.1(15) 1_545
N1 H2N O23 0.846(17) 2.183(17) 2.9725(15) 155.1(14) .
N4 H4N O31 0.850(16) 2.145(16) 2.9202(15) 151.3(13) .
N1 H1N N12 0.869(16) 2.162(16) 3.0303(16) 178.0(14) 1_545
N4 H3N N9 0.854(16) 2.179(17) 3.0331(16) 177.7(15) .
O32 H7O O31 0.833(17) 2.035(18) 2.8575(13) 169.6(16) .
N7 H6N O15 0.861(17) 2.199(17) 2.9813(15) 151.0(14) .
O24 H5O O23 0.842(18) 2.009(18) 2.8441(13) 171.2(16) .
N10 H8N O7 0.862(17) 2.181(17) 2.9673(15) 151.5(14) 1_565
O32 H8O N9 0.848(19) 2.170(19) 3.0165(15) 175.8(17) .
O16 H3O O15 0.862(18) 1.975(18) 2.8345(13) 175.0(16) .
O8 H1O O7 0.91(2) 1.99(2) 2.8936(14) 169.9(17) .
O16 H4O N3 0.787(19) 2.379(19) 3.1428(16) 163.8(17) .
O8 H2O N6 0.90(2) 2.25(2) 3.1296(16) 166.3(18) 1_545
